data_4304466
loop_
_publ_author_name
'Shun Ichikawa'
'Shinya Kimura'
'Kazuyuki Takahashi'
'Hatsumi Mori'
'Gosuke Yoshida'
'Yuichi Manabe'
'Masaki Matsuda'
'Hiroyuki Tajima'
'Jun-ichi Yamaura'

_publ_section_title
;
Intrinsic Carrier Doping in Antiferromagnetically Interacted Supramolecular
Copper Complexes with (Pyrazino)tetrathiafulvalene (Pyra-TTF) as the
Ligand, [CuIICl2(pyra-TTF)] and (Pyra-TTF)2[CuI3Cl4(pyra-TTF)]
;
_journal_name_full 'Inorganic Chemistry'
_journal_page_first 4140
_journal_page_last 4145
_journal_paper_doi 10.1021/ic7019632
_journal_volume 47
_journal_year 2008
_chemical_formula_moiety 'C8 H4 Cl2 Cu N2 S4 '
_chemical_formula_sum 'C8 H4 Cl2 Cu N2 S4'
_chemical_formula_weight 390.82
_space_group_IT_number 12
_symmetry_cell_setting monoclinic
_symmetry_Int_Tables_number 12
_symmetry_space_group_name_Hall '-C 2y'
_symmetry_space_group_name_H-M 'C 1 2/m 1'
_cell_angle_alpha 90
_cell_angle_beta 103.03(1)
_cell_angle_gamma 90
_cell_formula_units_Z 4
_cell_length_a 13.802(2)
_cell_length_b 6.8732(7)
_cell_length_c 13.314(2)
_cell_measurement_reflns_used 25
_cell_measurement_temperature 298.1
_cell_measurement_theta_max 17.4
_cell_measurement_theta_min 15.0
_cell_volume 1230.5(3)
_computing_cell_refinement WinAFC
_computing_data_collection WinAFC
_computing_data_reduction CrystalStructure
_computing_publication_material 'CrystalStructure 3.6.0'
_computing_structure_refinement CRYSTALS
_computing_structure_solution SIR92
_diffrn_measured_fraction_theta_full 0.9995
_diffrn_measured_fraction_theta_max 0.9995
_diffrn_measurement_device_type 'Rigaku AFC7R'
_diffrn_measurement_method \w-2\q
_diffrn_radiation_type 'Mo K\a'
_diffrn_radiation_wavelength 0.7107
_diffrn_reflns_limit_h_max 19
_diffrn_reflns_limit_h_min 0
_diffrn_reflns_limit_k_max 9
_diffrn_reflns_limit_k_min 0
_diffrn_reflns_limit_l_max 18
_diffrn_reflns_limit_l_min -18
_diffrn_reflns_number 2008
_diffrn_reflns_theta_full 30.00
_diffrn_reflns_theta_max 30.00
_diffrn_standards_decay_% 0.86
_diffrn_standards_interval_count 0
_diffrn_standards_number 3
_exptl_absorpt_coefficient_mu 2.859
_exptl_absorpt_correction_type none
_exptl_crystal_colour colorless
_exptl_crystal_density_diffrn 2.109
_exptl_crystal_density_method 'not measured'
_exptl_crystal_description prismatic
_exptl_crystal_F_000 772.00
_exptl_crystal_size_max 0.20
_exptl_crystal_size_mid 0.20
_exptl_crystal_size_min 0.20
_refine_diff_density_max 0.77
_refine_diff_density_min -0.64
_refine_ls_extinction_method none
_refine_ls_goodness_of_fit_ref 1.008
_refine_ls_hydrogen_treatment refall
_refine_ls_number_parameters 87
_refine_ls_number_reflns 1356
_refine_ls_R_factor_gt 0.0340
_refine_ls_shift/su_max 0.0000
_refine_ls_structure_factor_coef Fsqd
_refine_ls_weighting_details 'w = 1/[0.0007Fo^2^ + 1.0000\s(Fo^2^)]/(4Fo^2^)'
_refine_ls_weighting_scheme calc
_refine_ls_wR_factor_ref 0.0870
_reflns_number_gt 1356
_reflns_number_total 2008
_reflns_threshold_expression F^2^>2.0\s(F^2^)
_cod_data_source_file ic7019632-file002.cif
_cod_data_source_block '_Cytidine_(Rigaku_Master_f'
_cod_original_formula_sum 'C8 H4 Cl2 Cu N2 S4 '
_cod_database_code 4304466

loop_
_symmetry_equiv_pos_site_id
_symmetry_equiv_pos_as_xyz
1 +X,+Y,+Z
2 -X,+Y,-Z
3 -X,-Y,-Z
4 +X,-Y,+Z
5 1/2+X,1/2+Y,+Z
6 1/2-X,1/2+Y,-Z
7 1/2-X,1/2-Y,-Z
8 1/2+X,1/2-Y,+Z

loop_
_atom_site_label
_atom_site_type_symbol
_atom_site_fract_x
_atom_site_fract_y
_atom_site_fract_z
_atom_site_U_iso_or_equiv
_atom_site_adp_type
_atom_site_occupancy
_atom_site_symmetry_multiplicity
_atom_site_calc_flag
_atom_site_refinement_flags
_atom_site_disorder_assembly
_atom_site_disorder_group
Cu(1) Cu 0.94946(4) 0.0000 0.11326(4) 0.0235(1) Uani 1.00 2 d S . .
Cl(1) Cl 0.8046(1) 0.0000 0.1608(1) 0.0364(3) Uani 1.00 2 d S . .
Cl(2) Cl 1.11078(9) 0.0000 0.09837(9) 0.0276(3) Uani 1.00 2 d S . .
S(1) S 1.08480(7) 0.2853(1) 0.30352(6) 0.0331(2) Uani 1.00 1 d . . .
S(2) S 1.14354(8) 0.7137(1) 0.55477(7) 0.0389(3) Uani 1.00 1 d . . .
N(1) N 0.9518(2) 0.2967(4) 0.1212(2) 0.0225(6) Uani 1.00 1 d . . .
C(1) C 0.8918(3) 0.4019(4) 0.0450(2) 0.0271(8) Uani 1.00 1 d . . .
C(2) C 1.0072(2) 0.3959(4) 0.1984(2) 0.0218(7) Uani 1.00 1 d . . .
C(3) C 1.1014(4) 0.5000 0.3773(4) 0.028(1) Uani 1.00 2 d S . .
C(4) C 1.1259(4) 0.5000 0.4808(4) 0.027(1) Uani 1.00 2 d S . .
C(5) C 1.1741(3) 0.5960(6) 0.6723(3) 0.040(1) Uani 1.00 1 d . . .
H(1) H 0.8446 0.3322 -0.0033 0.031 Uiso 1.00 1 c R . .
H(2) H 1.1957 0.6787 0.7319 0.048 Uiso 1.00 1 c R . .

loop_
_atom_site_aniso_label
_atom_site_aniso_U_11
_atom_site_aniso_U_22
_atom_site_aniso_U_33
_atom_site_aniso_U_12
_atom_site_aniso_U_13
_atom_site_aniso_U_23
Cu(1) 0.0330(3) 0.0106(2) 0.0248(3) 0.0000 0.0019(2) 0.0000
Cl(1) 0.0372(7) 0.0261(6) 0.0468(7) 0.0000 0.0110(6) 0.0000
Cl(2) 0.0335(6) 0.0183(5) 0.0287(5) 0.0000 0.0024(5) 0.0000
S(1) 0.0512(6) 0.0169(4) 0.0250(4) 0.0059(4) -0.0046(4) 0.0002(3)
S(2) 0.0555(6) 0.0284(5) 0.0310(4) -0.0040(4) 0.0060(4) -0.0066(4)
N(1) 0.029(1) 0.013(1) 0.024(1) 0.001(1) 0.003(1) -0.000(1)
C(1) 0.034(2) 0.015(1) 0.028(1) -0.001(1) -0.002(1) -0.001(1)
C(2) 0.029(2) 0.015(1) 0.022(1) 0.000(1) 0.005(1) 0.001(1)
C(3) 0.039(3) 0.018(2) 0.026(2) 0.0000 0.003(2) 0.0000
C(4) 0.032(3) 0.024(2) 0.026(2) 0.0000 0.004(2) 0.0000
C(5) 0.041(2) 0.055(2) 0.024(1) -0.004(2) 0.005(1) -0.008(2)

loop_
_atom_type_symbol
_atom_type_description
_atom_type_scat_dispersion_real
_atom_type_scat_dispersion_imag
_atom_type_scat_source
C C 0.003 0.002
;
International Tables for Crystallography
(1992, Vol. C, Tables 4.2.6.8 and 6.1.1.4)
;
H H 0.000 0.000
;
International Tables for Crystallography
(1992, Vol. C, Table 6.1.1.4)
;
N N 0.006 0.003
;
International Tables for Crystallography
(1992, Vol. C, Tables 4.2.6.8 and 6.1.1.4)
;
S S 0.125 0.123
;
International Tables for Crystallography
(1992, Vol. C, Tables 4.2.6.8 and 6.1.1.4)
;
Cl Cl 0.148 0.159
;
International Tables for Crystallography
(1992, Vol. C, Tables 4.2.6.8 and 6.1.1.4)
;
Cu Cu 0.320 1.265
;
International Tables for Crystallography
(1992, Vol. C, Tables 4.2.6.8 and 6.1.1.4)
;

loop_
_geom_angle_atom_site_label_1
_geom_angle_atom_site_label_2
_geom_angle_atom_site_label_3
_geom_angle
_geom_angle_publ_flag
_geom_angle_site_symmetry_1
_geom_angle_site_symmetry_2
_geom_angle_site_symmetry_3
Cl(2) Cu(1) Cl(1) 168.78(6) ? . . .
N(1) Cu(1) Cl(1) 89.5(1) ? . . .
N(1) Cu(1) Cl(1) 89.5(1) ? 4_555 . .
N(1) Cu(1) Cl(2) 89.96(9) ? . . .
N(1) Cu(1) Cl(2) 89.96(9) ? 4_555 . .
N(1) Cu(1) N(1) 174.0(1) ? 4_555 . .
Cu(1) N(1) C(1) 119.2(2) ? . . .
Cu(1) N(1) C(2) 123.9(2) ? . . .
Cu(1) N(1) C(1) 119.2(2) ? . 4_555 4_555
Cu(1) N(1) C(2) 123.9(2) ? . 4_555 4_555
S(1) C(2) N(1) 122.8(2) ? . . .
S(1) C(2) C(2) 116.0(2) ? . . 4_565
C(3) S(1) C(2) 93.5(2) ? . . .
S(1) C(3) S(1) 114.1(3) ? . . 4_565
S(1) C(3) C(4) 122.9(1) ? . . .
S(2) C(4) S(2) 113.6(3) ? . . 4_565
S(2) C(4) C(3) 123.2(1) ? . . .
C(5) S(2) C(4) 95.2(2) ? . . .
S(2) C(5) C(5) 118.0(3) ? . . 4_565
C(2) N(1) C(1) 116.9(3) ? . . .
N(1) C(1) C(1) 121.9(3) ? . . 4_565
N(1) C(2) C(2) 121.1(3) ? . . 4_565
C(1) C(1) N(1) 121.9(3) ? . 4_565 4_565
C(2) C(2) S(1) 116.0(2) ? . 4_565 4_565
C(2) C(2) N(1) 121.1(3) ? . 4_565 4_565
C(3) S(1) C(2) 93.5(2) ? . 4_565 4_565
C(4) C(3) S(1) 122.9(1) ? . . 4_565
C(3) C(4) S(2) 123.2(1) ? . . 4_565
C(4) S(2) C(5) 95.2(2) ? . 4_565 4_565
C(5) C(5) S(2) 118.0(3) ? . 4_565 4_565
S(2) C(5) H(2) 115.7302 ? . . .
N(1) C(1) H(1) 116.9669 ? . . .
H(1) C(1) C(1) 120.7255 ? . . 4_565
C(1) C(1) H(1) 120.7255 ? . 4_565 4_565
H(2) C(5) C(5) 125.9890 ? . . 4_565
C(5) C(5) H(2) 125.9890 ? . 4_565 4_565

loop_
_geom_bond_atom_site_label_1
_geom_bond_atom_site_label_2
_geom_bond_distance
_geom_bond_publ_flag
_geom_bond_site_symmetry_1
_geom_bond_site_symmetry_2
Cu(1) Cl(1) 2.229(2) ? . .
Cu(1) Cl(2) 2.278(2) ? . .
Cu(1) N(1) 2.042(3) ? . .
Cu(1) N(1) 2.042(3) ? . 4_555
S(1) C(2) 1.735(3) ? . .
S(1) C(3) 1.758(3) ? . .
S(2) C(4) 1.755(3) ? . .
S(2) C(5) 1.731(4) ? . .
N(1) C(1) 1.363(4) ? . .
N(1) C(2) 1.322(4) ? . .
C(1) C(1) 1.354(5) ? . 4_565
C(2) C(2) 1.428(5) ? . 4_565
C(3) S(1) 1.758(3) ? . 4_565
C(3) C(4) 1.345(7) ? . .
C(4) S(2) 1.755(3) ? . 4_565
C(5) C(5) 1.311(7) ? . 4_565
C(1) H(1) 0.9370 ? . .
C(5) H(2) 0.9668 ? . .

loop_
_geom_contact_atom_site_label_1
_geom_contact_atom_site_label_2
_geom_contact_distance
_geom_contact_publ_flag
_geom_contact_site_symmetry_1
_geom_contact_site_symmetry_2
Cu(1) S(1) 3.409(1) ? . .
Cu(1) S(1) 3.409(1) ? . 4_555
Cu(1) C(1) 2.957(3) ? . .
Cu(1) C(1) 2.957(3) ? . 4_555
Cu(1) C(2) 2.988(3) ? . .
Cu(1) C(2) 2.988(3) ? . 4_555
Cl(1) N(1) 3.009(3) ? . .
Cl(1) N(1) 3.009(3) ? . 4_555
Cl(1) C(1) 3.502(4) ? . .
Cl(1) C(1) 3.502(4) ? . 4_555
Cl(1) C(1) 3.461(4) ? . 6_645
Cl(1) C(1) 3.461(4) ? . 7_655
Cl(2) S(1) 3.445(2) ? . .
Cl(2) S(1) 3.445(2) ? . 4_555
Cl(2) N(1) 3.059(3) ? . .
Cl(2) N(1) 3.059(3) ? . 4_555
Cl(2) C(2) 3.477(4) ? . .
Cl(2) C(2) 3.477(4) ? . 4_555
S(1) S(1) 2.951(1) ? . 4_565
S(1) S(2) 3.261(1) ? . 4_565
S(1) N(1) 2.691(3) ? . .
S(1) C(2) 2.688(3) ? . 4_565
S(1) C(4) 2.733(4) ? . .
S(2) S(1) 3.261(1) ? . 4_565
S(2) S(2) 2.937(2) ? . 4_565
S(2) C(3) 2.733(4) ? . .
S(2) C(5) 2.617(5) ? . 4_565
N(1) N(1) 2.794(4) ? . 4_565
N(1) C(1) 2.375(4) ? . 4_565
N(1) C(2) 2.395(4) ? . 4_565
C(1) Cl(1) 3.461(4) ? . 6_655
C(1) N(1) 2.375(4) ? . 4_565
C(1) C(2) 2.287(4) ? . .
C(1) C(2) 2.677(4) ? . 4_565
C(2) S(1) 2.688(3) ? . 4_565
C(2) N(1) 2.395(4) ? . 4_565
C(2) C(1) 2.677(4) ? . 4_565
C(2) C(3) 2.544(6) ? . .
C(3) S(2) 2.733(4) ? . 4_565
C(3) C(2) 2.544(6) ? . 4_565
C(4) S(1) 2.733(4) ? . 4_565
C(4) C(5) 2.573(6) ? . .
C(4) C(5) 2.573(6) ? . 4_565
C(5) S(2) 2.617(5) ? . 4_565
Cu(1) H(1) 2.9468 ? . .
Cu(1) H(1) 2.9468 ? . 4_555
Cl(1) H(1) 3.2882 ? . .
Cl(1) H(1) 3.2882 ? . 4_555
Cl(1) H(1) 2.8349 ? . 6_645
Cl(1) H(1) 2.8349 ? . 7_655
S(2) H(2) 2.3203 ? . .
S(2) H(2) 3.5457 ? . 4_565
N(1) H(1) 1.9729 ? . .
N(1) H(1) 3.2173 ? . 4_565
C(1) H(1) 2.0019 ? . 4_565
C(1) H(1) 3.5676 ? . 7_655
C(2) H(1) 3.1162 ? . .
C(4) H(2) 3.4881 ? . .
C(4) H(2) 3.4881 ? . 4_565
C(5) H(2) 2.0357 ? . 4_565
H(1) Cl(1) 2.8349 ? . 6_655
H(1) N(1) 3.2173 ? . 4_565
H(1) C(1) 2.0019 ? . 4_565
H(1) C(1) 3.5676 ? . 7_655
H(2) S(2) 3.5457 ? . 4_565
H(2) C(5) 2.0357 ? . 4_565

loop_
_geom_torsion_atom_site_label_1
_geom_torsion_atom_site_label_2
_geom_torsion_atom_site_label_3
_geom_torsion_atom_site_label_4
_geom_torsion
_geom_torsion_publ_flag
_geom_torsion_site_symmetry_1
_geom_torsion_site_symmetry_2
_geom_torsion_site_symmetry_3
_geom_torsion_site_symmetry_4
Cl(1) Cu(1) N(1) C(1) -75.4(3) ? . . . .
Cl(1) Cu(1) N(1) C(2) 102.6(3) ? . . . .
Cl(2) Cu(1) N(1) C(1) 115.8(3) ? . . . .
Cl(2) Cu(1) N(1) C(2) -66.2(3) ? . . . .
C(3) S(1) C(2) N(1) -166.1(3) ? . . . .
C(2) S(1) C(3) C(4) 155.4(5) ? . . . .
C(5) S(2) C(4) C(3) -178.9(5) ? . . . .
Cu(1) N(1) C(2) S(1) -0.1(4) ? . . . .
C(1) N(1) C(2) S(1) 178.0(3) ? . . . .
S(1) C(3) C(4) S(2) 179.6(4) ? . . . .
